data_8000427
loop_
_publ_author_name
'Xing, Li-Rui'
'Lu, Zhou'
'Li, Mian'
'Zheng, Ji'
'Li, Dan'

_publ_section_title
;
 Revealing High-Lying Inter-System Crossing in Brightly Luminescent Cyclic
 Trinuclear Cu<sup>I</sup>/Ag<sup>I</sup> Complexes.
;
_journal_name_full 'The journal of physical chemistry letters'
_journal_page_first 2067
_journal_paper_doi 10.1021/acs.jpclett.9b03382
_journal_year 2020
_chemical_formula_moiety '2(C12 H9 Cu1.5 N4.5)'
_chemical_formula_sum 'C24 H18 Cu3 N9'
_chemical_formula_weight 623.09
_space_group_crystal_system triclinic
_space_group_IT_number 2
_space_group_name_Hall '-P 1'
_space_group_name_H-M_alt 'P -1'
_atom_sites_solution_hydrogens geom
_atom_sites_solution_primary dual
_audit_creation_date 2019-12-23
_audit_creation_method
;
Olex2 1.3
(compiled 2019.09.11 svn.r3662 for OlexSys, GUI svn.r5938)
;
_cell_angle_alpha 89.557(2)
_cell_angle_beta 80.608(4)
_cell_angle_gamma 89.749(4)
_cell_formula_units_Z 4
_cell_length_a 7.2140(4)
_cell_length_b 18.8723(5)
_cell_length_c 19.0253(5)
_cell_measurement_reflns_used 9686
_cell_measurement_temperature 293(2)
_cell_measurement_theta_max 73.3490
_cell_measurement_theta_min 4.7240
_cell_volume 2555.38(17)
_computing_cell_refinement 'CrysAlisPro 1.171.39.7e (Rigaku OD, 2015)'
_computing_data_collection 'CrysAlisPro 1.171.39.7e (Rigaku OD, 2015)'
_computing_data_reduction 'CrysAlisPro 1.171.39.7e (Rigaku OD, 2015)'
_computing_molecular_graphics 'Olex2 1.3 (Dolomanov et al., 2009)'
_computing_publication_material 'Olex2 1.3 (Dolomanov et al., 2009)'
_computing_structure_refinement 'ShelXL 2013/2 (Sheldrick, 2015)'
_computing_structure_solution 'ShelXT n/a (Sheldrick, 2015)'
_diffrn_ambient_temperature 293(2)
_diffrn_detector 'CCD plate'
_diffrn_measured_fraction_theta_full 0.993
_diffrn_measured_fraction_theta_max 0.964
_diffrn_measurement_details
;
List of Runs (angles in degrees, time in seconds):

  # Type    Start    End  Width  t~exp~   \w     \q     \k     \f   Frames
--------------------------------------------------------------------------
  1  \w     48.00  81.00   0.50    0.50    --    0.00  57.00  30.00   66
  2  \w     18.00  49.00   0.50    0.50    --    0.00  57.00-180.00   62
  3  \w      9.00  43.00   0.50    0.50    --    0.00  57.00  30.00   68
  4  \w    -29.00  84.00   0.50    0.50    --    0.00  57.00 -60.00  226
  5  \w     61.00  96.00   0.50    3.00    --   94.60  30.00 120.00   70
  6  \w    104.00 130.00   0.50    3.00    --   94.60  30.00 120.00   52
  7  \w     67.00 183.00   0.50    3.00    --   94.60  45.00 150.00  232
  8  \w    155.00 181.00   0.50    3.00    --   94.60  61.00-120.00   52
  9  \w    102.00 128.00   0.50    3.00    --   94.60 -30.00-150.00   52
 10  \w     94.00 121.00   0.50    3.00    --   94.60 -82.00   0.00   54
 11  \w     69.00 101.00   0.50    3.00    --   94.60 -82.00 -90.00   64
 12  \w     73.00  99.00   0.50    3.00    --   94.60 -82.00-150.00   52
 13  \w     73.00 101.00   0.50    3.00    --   94.60 -77.00-150.00   56
 14  \w     44.00  70.00   0.50    3.00    --   94.60 -82.00-180.00   52
 15  \w     39.00 130.00   0.50    3.00    --   94.60 -82.00 -60.00  182
 16  \w     73.00 131.00   0.50    3.00    --   94.60 -82.00 120.00  116
 17  \w     75.00 175.00   0.50    3.00    --   94.60  45.00-180.00  200
 18  \w     65.00  96.00   0.50    3.00    --   94.60  61.00-120.00   62
 19  \w     11.00  85.00   0.50    3.00    --   94.60 -30.00-150.00  148
 20  \w     12.00 123.00   0.50    3.00    --   94.60 -61.00  30.00  222
 21  \w     12.00 119.00   0.50    3.00    --   94.60 -82.00  90.00  214
 22  \w      5.00 103.00   0.50    3.00    --   94.60 -61.00 -60.00  196
 23  \w     11.00  86.00   0.50    3.00    --   94.60 -45.00-150.00  150
 24  \w    -88.00  19.00   0.50    0.50    --    0.00 -38.00 -60.00  214
;
_diffrn_measurement_device 'four-circle diffractometer'
_diffrn_measurement_device_type 'XtaLAB Pro: Kappa single'
_diffrn_measurement_method '\w scans'
_diffrn_orient_matrix_type 'CrysAlisPro convention (1999,Acta A55,543-557)'
_diffrn_orient_matrix_UB_11 -0.0176729000
_diffrn_orient_matrix_UB_12 0.0287830000
_diffrn_orient_matrix_UB_13 0.0763657000
_diffrn_orient_matrix_UB_21 -0.0494023000
_diffrn_orient_matrix_UB_22 -0.0748134000
_diffrn_orient_matrix_UB_23 0.0300789000
_diffrn_orient_matrix_UB_31 0.2099991000
_diffrn_orient_matrix_UB_32 -0.0154443000
_diffrn_orient_matrix_UB_33 -0.0003001000
_diffrn_radiation_monochromator graphite
_diffrn_radiation_probe x-ray
_diffrn_radiation_type 'Cu K\a'
_diffrn_radiation_wavelength 1.54184
_diffrn_reflns_av_R_equivalents 0.0523
_diffrn_reflns_av_unetI/netI 0.0487
_diffrn_reflns_Laue_measured_fraction_full 0.993
_diffrn_reflns_Laue_measured_fraction_max 0.964
_diffrn_reflns_limit_h_max 8
_diffrn_reflns_limit_h_min -7
_diffrn_reflns_limit_k_max 23
_diffrn_reflns_limit_k_min -23
_diffrn_reflns_limit_l_max 23
_diffrn_reflns_limit_l_min -22
_diffrn_reflns_number 27125
_diffrn_reflns_point_group_measured_fraction_full 0.993
_diffrn_reflns_point_group_measured_fraction_max 0.964
_diffrn_reflns_theta_full 67.684
_diffrn_reflns_theta_max 74.200
_diffrn_reflns_theta_min 3.309
_diffrn_source 'fine-focus sealed X-ray tube'
_diffrn_source_type 'Enhance (Cu) X-ray Source'
_exptl_absorpt_coefficient_mu 3.152
_exptl_absorpt_correction_T_max 1.00000
_exptl_absorpt_correction_T_min 0.66082
_exptl_absorpt_correction_type multi-scan
_exptl_absorpt_process_details
;
CrysAlisPro 1.171.39.7e (Rigaku Oxford Diffraction, 2015)
Empirical absorption correction using spherical harmonics,
 implemented in SCALE3 ABSPACK scaling algorithm.
;
_exptl_crystal_colour colorless
_exptl_crystal_density_diffrn 1.620
_exptl_crystal_density_meas 1.620
_exptl_crystal_description needle
_exptl_crystal_F_000 1248
_exptl_crystal_size_max 0.2
_exptl_crystal_size_mid 0.15
_exptl_crystal_size_min 0.1
_refine_diff_density_max 0.608
_refine_diff_density_min -0.529
_refine_diff_density_rms 0.070
_refine_ls_extinction_method none
_refine_ls_goodness_of_fit_ref 1.080
_refine_ls_hydrogen_treatment constr
_refine_ls_matrix_type full
_refine_ls_number_parameters 712
_refine_ls_number_reflns 9993
_refine_ls_number_restraints 132
_refine_ls_restrained_S_all 1.088
_refine_ls_R_factor_all 0.0553
_refine_ls_R_factor_gt 0.0453
_refine_ls_shift/su_max 0.001
_refine_ls_shift/su_mean 0.000
_refine_ls_structure_factor_coef Fsqd
_refine_ls_weighting_details
;
 w=1/[\s^2^(Fo^2^)+(0.0808P)^2^+0.0931P]
 where P=(Fo^2^+2Fc^2^)/3
;
_refine_ls_weighting_scheme calc
_refine_ls_wR_factor_gt 0.1351
_refine_ls_wR_factor_ref 0.1410
_reflns_Friedel_coverage 0.000
_reflns_number_gt 7580
_reflns_number_total 9993
_reflns_threshold_expression 'I > 2\s(I)'
_cod_data_source_file jz9b03382_si_002.cif
_cod_data_source_block Cu-4-293K
_cod_database_code 8000427
_shelxl_version_number 2013-2
_shelx_space_group_comment
;
The symmetry employed for this shelxl refinement is uniquely defined
by the following loop, which should always be used as a source of
symmetry information in preference to the above space-group names.
They are only intended as comments.
;
_reflns_odcompleteness_completeness 99.34
_reflns_odcompleteness_iscentric 1
_reflns_odcompleteness_theta 66.97
_olex2_refinement_description
;
1. Fixed Uiso
 At 1.2 times of:
  All C(H) groups, All C(H,H) groups
2. Rigid body (RIGU) restrains
 N20, C52, C47, C53, C41, C43
 with sigma for 1-2 distances of 0.001 and sigma for 1-3 distances of 0.001
 C49, N19, C33, C14, C37, C50
 with sigma for 1-2 distances of 0.001 and sigma for 1-3 distances of 0.001
 C37, C44, C45, N17, C33, C14
 with sigma for 1-2 distances of 0.001 and sigma for 1-3 distances of 0.001
 N18, C51, C46, C48, C41, C43
 with sigma for 1-2 distances of 0.001 and sigma for 1-3 distances of 0.001
3. Others
 Fixed Sof: H33A(0.75) H33(0.25) H41A(0.75) H41(0.25) N17(0.75) H43A(0.75)
 H43(0.25) C44(0.75) H44(0.75) N18(0.75) C45(0.75) H45(0.75) C46(0.75)
 H46(0.75) C47(0.25) H47(0.25) C48(0.75) C49(0.25) H49(0.25) C50(0.25)
 H50(0.25) N19(0.25) C51(0.75) H51(0.75) N20(0.25) C52(0.25) H52(0.25) C53(0.25)
4.a Aromatic/amide H refined with riding coordinates:
 C8(H8), C10(H10), C11(H11), C12(H12), C13(H13), C14(H14), C15(H15), C16(H16),
 C18(H18), C19(H19), C20(H20), C21(H21), C22(H22), C23(H23), C25(H25), C26(H26),
  C27(H27), C28(H28), C29(H29), C30(H30), C31(H31), C32(H32), C33(H33A),
 C33(H33), C34(H34), C35(H35), C36(H36), C38(H38), C39(H39), C40(H40),
 C41(H41A), C41(H41), C42(H42), C43(H43A), C43(H43), C44(H44), C45(H45),
 C46(H46), C47(H47), C49(H49), C50(H50), C51(H51), C52(H52)
;
_smtbx_masks_void_probe_radius 0.5
_smtbx_masks_void_truncation_radius 1.2
_olex2_submission_special_instructions 'No special instructions were received'
_oxdiff_exptl_absorpt_empirical_details
;
Empirical correction (ABSPACK) includes:
- Absorption correction using spherical harmonics
- Frame scaling
- Detector area scaling
;
_oxdiff_exptl_absorpt_empirical_full_max 1.675
_oxdiff_exptl_absorpt_empirical_full_min 0.607

loop_
_space_group_symop_operation_xyz
'x, y, z'
'-x, -y, -z'

loop_
_atom_site_label
_atom_site_type_symbol
_atom_site_fract_x
_atom_site_fract_y
_atom_site_fract_z
_atom_site_U_iso_or_equiv
_atom_site_adp_type
_atom_site_occupancy
_atom_site_site_symmetry_order
_atom_site_calc_flag
_atom_site_refinement_flags_posn
_atom_site_refinement_flags_adp
_atom_site_refinement_flags_occupancy
_atom_site_disorder_assembly
_atom_site_disorder_group
Cu1 Cu 0.67535(7) 0.45568(3) -0.07217(3) 0.05527(14) Uani 1 1 d . . . . .
Cu2 Cu 0.84647(7) 0.45988(3) 0.07355(3) 0.05722(14) Uani 1 1 d . . . . .
Cu3 Cu 0.73371(7) 0.60127(3) 0.00173(3) 0.05711(14) Uani 1 1 d . . . . .
Cu4 Cu 0.66102(7) 0.90115(3) 0.47390(3) 0.06017(15) Uani 1 1 d . . . . .
Cu5 Cu 0.82937(7) 0.98161(3) 0.59787(3) 0.06138(15) Uani 1 1 d . . . . .
Cu6 Cu 0.75774(7) 1.06347(3) 0.45624(3) 0.06112(15) Uani 1 1 d . . . . .
N1 N 0.8527(4) 0.54303(15) 0.12379(14) 0.0528(6) Uani 1 1 d . . . . .
N2 N 0.7511(3) 0.37130(14) -0.03389(14) 0.0479(6) Uani 1 1 d . . . . .
N3 N 0.7975(4) 0.60342(15) 0.09246(15) 0.0537(6) Uani 1 1 d . . . . .
N4 N 0.7231(4) 0.84954(15) 0.55079(15) 0.0562(6) Uani 1 1 d . . . . .
N5 N 0.8220(4) 0.37532(15) 0.02849(14) 0.0532(6) Uani 1 1 d . . . . .
N6 N 0.6783(4) 1.01685(15) 0.38119(15) 0.0541(6) Uani 1 1 d . . . . .
N7 N 0.6554(3) 0.60312(14) -0.08675(14) 0.0511(6) Uani 1 1 d . . . . .
N8 N 0.8609(4) 1.07911(16) 0.59248(15) 0.0569(7) Uani 1 1 d . . . . .
N9 N 0.7891(4) 0.88456(17) 0.60434(16) 0.0597(7) Uani 1 1 d . . . . .
N10 N 0.6146(4) 0.53949(16) -0.11420(15) 0.0547(6) Uani 1 1 d . . . . .
N11 N 0.8283(4) 1.11255(17) 0.53084(16) 0.0609(7) Uani 1 1 d . . . . .
N12 N 0.6244(4) 0.94755(16) 0.39126(16) 0.0573(7) Uani 1 1 d . . . . .
N13 N 0.5427(5) 0.2356(2) -0.2404(2) 0.0775(10) Uani 1 1 d . . . . .
C1 C 0.6381(4) 0.73035(19) -0.11858(18) 0.0542(7) Uani 1 1 d . . . . .
C2 C 0.6103(4) 0.65518(18) -0.13117(17) 0.0508(7) Uani 1 1 d . . . . .
N14 N 0.9819(5) 1.0908(2) 0.8521(2) 0.0826(10) Uani 1 1 d . . . . .
C3 C 0.6684(4) 1.03423(19) 0.31301(18) 0.0540(7) Uani 1 1 d . . . . .
C4 C 0.7195(4) 1.10520(19) 0.28448(18) 0.0558(8) Uani 1 1 d . . . . .
N15 N 0.8294(5) 1.2390(2) 0.2267(2) 0.0811(10) Uani 1 1 d . . . . .
C5 C 0.7473(4) 0.30312(18) -0.05264(18) 0.0527(7) Uani 1 1 d . . . . .
C6 C 0.6790(4) 0.28009(18) -0.11706(18) 0.0531(7) Uani 1 1 d . . . . .
C7 C 0.8804(5) 0.56088(19) 0.18986(17) 0.0550(8) Uani 1 1 d . . . . .
C8 C 0.6844(5) 0.3241(2) -0.1764(2) 0.0630(9) Uani 1 1 d . . . . .
H8 H 0.7332 0.3696 -0.1766 0.076 Uiso 1 1 calc R U . . .
C9 C 0.9001(5) 1.13040(19) 0.6378(2) 0.0572(8) Uani 1 1 d . . . . .
N16 N 0.6892(6) 0.87676(19) -0.1000(2) 0.0849(10) Uani 1 1 d . . . . .
C10 C 0.7942(5) 0.6562(2) 0.1386(2) 0.0628(9) Uani 1 1 d . . . . .
H10 H 0.7617 0.7029 0.1302 0.075 Uiso 1 1 calc R U . . .
C11 C 0.6066(5) 0.9764(2) 0.27923(19) 0.0583(8) Uani 1 1 d . . . . .
H11 H 0.5872 0.9738 0.2322 0.070 Uiso 1 1 calc R U . . .
C12 C 0.8459(5) 0.6312(2) 0.2001(2) 0.0622(9) Uani 1 1 d . . . . .
H12 H 0.8555 0.6571 0.2408 0.075 Uiso 1 1 calc R U . . .
C13 C 0.5393(5) 0.6235(2) -0.18613(19) 0.0610(9) Uani 1 1 d . . . . .
H13 H 0.4967 0.6463 -0.2240 0.073 Uiso 1 1 calc R U . . .
C14 C 0.9594(5) 0.4377(2) 0.2274(2) 0.0638(8) Uani 1 1 d . U . . .
H14 H 0.9368 0.4200 0.1841 0.077 Uiso 1 1 calc R U . . .
C15 C 0.5437(5) 0.5531(2) -0.17404(19) 0.0594(8) Uani 1 1 d . . . . .
H15 H 0.5034 0.5188 -0.2030 0.071 Uiso 1 1 calc R U . . .
C16 C 0.5801(5) 0.9236(2) 0.3299(2) 0.0605(8) Uani 1 1 d . . . . .
H16 H 0.5378 0.8782 0.3228 0.073 Uiso 1 1 calc R U . . .
C17 C 0.9311(5) 1.11373(19) 0.7101(2) 0.0582(8) Uani 1 1 d . . . . .
C18 C 0.6151(6) 0.2985(2) -0.2356(2) 0.0716(10) Uani 1 1 d . . . . .
H18 H 0.6209 0.3286 -0.2749 0.086 Uiso 1 1 calc R U . . .
C19 C 0.6044(5) 0.21268(19) -0.1216(2) 0.0622(9) Uani 1 1 d . . . . .
H19 H 0.5984 0.1810 -0.0837 0.075 Uiso 1 1 calc R U . . .
C20 C 0.8479(6) 1.1821(2) 0.5393(2) 0.0744(10) Uani 1 1 d . . . . .
H20 H 0.8333 1.2168 0.5056 0.089 Uiso 1 1 calc R U . . .
C21 C 0.8678(5) 1.0530(2) 0.7473(2) 0.0668(9) Uani 1 1 d . . . . .
H21 H 0.8059 1.0184 0.7255 0.080 Uiso 1 1 calc R U . . .
C22 C 0.8154(5) 0.2615(2) -0.0015(2) 0.0625(9) Uani 1 1 d . . . . .
H22 H 0.8278 0.2124 -0.0007 0.075 Uiso 1 1 calc R U . . .
C23 C 0.6886(5) 1.1659(2) 0.3247(2) 0.0658(9) Uani 1 1 d . . . . .
H23 H 0.6297 1.1637 0.3719 0.079 Uiso 1 1 calc R U . . .
C24 C 0.7316(6) 0.7802(2) 0.5636(2) 0.0649(9) Uani 1 1 d . . . . .
C25 C 0.6847(6) 0.7577(2) -0.0565(2) 0.0682(9) Uani 1 1 d . . . . .
H25 H 0.7001 0.7275 -0.0190 0.082 Uiso 1 1 calc R U . . .
C26 C 0.8366(6) 0.8355(2) 0.6496(2) 0.0681(10) Uani 1 1 d . . . . .
H26 H 0.8856 0.8452 0.6908 0.082 Uiso 1 1 calc R U . . .
C27 C 0.8603(5) 0.3092(2) 0.04772(19) 0.0615(8) Uani 1 1 d . . . . .
H27 H 0.9100 0.2971 0.0884 0.074 Uiso 1 1 calc R U . . .
C28 C 0.8931(6) 1.1947(2) 0.6055(2) 0.0703(10) Uani 1 1 d . . . . .
H28 H 0.9146 1.2386 0.6245 0.084 Uiso 1 1 calc R U . . .
C29 C 0.8040(5) 1.1136(2) 0.2144(2) 0.0680(9) Uani 1 1 d . . . . .
H29 H 0.8258 1.0744 0.1848 0.082 Uiso 1 1 calc R U . . .
C30 C 0.6196(6) 0.7802(2) -0.1718(2) 0.0706(10) Uani 1 1 d . . . . .
H30 H 0.5913 0.7657 -0.2154 0.085 Uiso 1 1 calc R U . . .
C31 C 0.5391(5) 0.1933(2) -0.1834(3) 0.0747(11) Uani 1 1 d . . . . .
H31 H 0.4897 0.1481 -0.1853 0.090 Uiso 1 1 calc R U . . .
C32 C 0.8965(6) 1.0437(2) 0.8167(2) 0.0766(11) Uani 1 1 d . . . . .
H32 H 0.8537 1.0021 0.8401 0.092 Uiso 1 1 calc R U . . .
C33 C 1.0128(7) 0.3914(3) 0.2764(2) 0.0813(10) Uani 1 1 d . U . . .
H33A H 0.9965 0.3431 0.2709 0.098 Uiso 0.75 1 calc R U P A 2
H33 H 1.0914 0.3534 0.2615 0.098 Uiso 0.25 1 calc R U P A 1
C34 C 0.8558(6) 1.1803(3) 0.1885(3) 0.0810(12) Uani 1 1 d . . . . .
H34 H 0.9131 1.1844 0.1412 0.097 Uiso 1 1 calc R U . . .
C35 C 0.7084(7) 0.8302(2) -0.0502(3) 0.0804(11) Uani 1 1 d . . . . .
H35 H 0.7400 0.8468 -0.0079 0.096 Uiso 1 1 calc R U . . .
C36 C 0.7469(6) 1.2303(2) 0.2934(3) 0.0754(11) Uani 1 1 d . . . . .
H36 H 0.7264 1.2705 0.3215 0.090 Uiso 1 1 calc R U . . .
C37 C 0.9382(7) 0.5079(2) 0.2396(2) 0.0791(11) Uani 1 1 d . U . . .
C38 C 1.0227(5) 1.1630(2) 0.7473(2) 0.0703(10) Uani 1 1 d . . . . .
H38 H 1.0697 1.2047 0.7251 0.084 Uiso 1 1 calc R U . . .
C39 C 1.0427(6) 1.1491(3) 0.8165(3) 0.0781(12) Uani 1 1 d . . . . .
H39 H 1.1028 1.1829 0.8401 0.094 Uiso 1 1 calc R U . . .
C40 C 0.8028(6) 0.7699(2) 0.6264(2) 0.0749(11) Uani 1 1 d . . . . .
H40 H 0.8230 0.7269 0.6481 0.090 Uiso 1 1 calc R U . . .
C41 C 0.6198(8) 0.7421(3) 0.4529(3) 0.0909(13) Uani 1 1 d . U . . .
H41A H 0.5884 0.7887 0.4435 0.109 Uiso 0.75 1 calc R U P B 2
H41 H 0.6527 0.7879 0.4375 0.109 Uiso 0.25 1 calc R U P B 1
C42 C 0.6437(7) 0.8504(2) -0.1590(3) 0.0847(13) Uani 1 1 d . . . . .
H42 H 0.6265 0.8824 -0.1949 0.102 Uiso 1 1 calc R U . . .
N17 N 1.0895(13) 0.4147(4) 0.3333(3) 0.116(2) Uani 0.75 1 d . U P C 2
C43 C 0.5788(11) 0.6922(3) 0.4075(3) 0.1206(17) Uani 1 1 d . U . . .
H43A H 0.4987 0.7026 0.3751 0.145 Uiso 0.75 1 calc R U P D 2
H43 H 0.6157 0.6947 0.3583 0.145 Uiso 0.25 1 calc R U P D 1
C44 C 1.0335(16) 0.5334(4) 0.2961(4) 0.121(3) Uani 0.75 1 d . U P C 2
H44 H 1.0493 0.5817 0.3021 0.146 Uiso 0.75 1 calc R U P C 2
N18 N 0.6514(19) 0.6303(5) 0.4096(5) 0.178(4) Uani 0.75 1 d . U P E 2
C45 C 1.1008(17) 0.4845(5) 0.3410(4) 0.134(3) Uani 0.75 1 d . U P C 2
H45 H 1.1565 0.5014 0.3783 0.161 Uiso 0.75 1 calc R U P C 2
C46 C 0.7826(18) 0.6625(4) 0.5134(5) 0.147(4) Uani 0.75 1 d . U P E 2
H46 H 0.8555 0.6494 0.5474 0.176 Uiso 0.75 1 calc R U P E 2
C47 C 0.563(3) 0.6584(10) 0.5487(11) 0.092(5) Uani 0.25 1 d . U P E 1
H47 H 0.5794 0.6457 0.5946 0.110 Uiso 0.25 1 calc R U P E 1
C48 C 0.7047(11) 0.7303(4) 0.5124(4) 0.0802(18) Uani 0.75 1 d . U P E 2
C49 C 0.893(3) 0.4612(11) 0.3618(9) 0.089(5) Uani 0.25 1 d . U P C 1
H49 H 0.8777 0.4713 0.4102 0.107 Uiso 0.25 1 calc R U P C 1
C50 C 0.845(3) 0.5131(10) 0.3175(8) 0.086(4) Uani 0.25 1 d . U P C 1
H50 H 0.7621 0.5493 0.3338 0.103 Uiso 0.25 1 calc R U P C 1
N19 N 0.954(2) 0.4009(8) 0.3426(7) 0.069(2) Uani 0.25 1 d . U P C 1
C51 C 0.747(3) 0.6160(6) 0.4622(8) 0.247(10) Uani 0.75 1 d . U P E 2
H51 H 0.7947 0.5703 0.4644 0.296 Uiso 0.75 1 calc R U P E 2
N20 N 0.457(4) 0.6269(12) 0.4484(12) 0.131(5) Uani 0.25 1 d . U P E 1
C52 C 0.488(5) 0.6125(14) 0.5063(14) 0.130(7) Uani 0.25 1 d . U P E 1
H52 H 0.4600 0.5670 0.5237 0.157 Uiso 0.25 1 calc R U P E 1
C53 C 0.611(2) 0.7227(10) 0.5215(11) 0.068(3) Uani 0.25 1 d . U P E 1

loop_
_atom_site_aniso_label
_atom_site_aniso_U_11
_atom_site_aniso_U_22
_atom_site_aniso_U_33
_atom_site_aniso_U_23
_atom_site_aniso_U_13
_atom_site_aniso_U_12
Cu1 0.0584(3) 0.0525(3) 0.0569(3) 0.0028(2) -0.0156(2) 0.0025(2)
Cu2 0.0676(3) 0.0559(3) 0.0505(3) -0.0042(2) -0.0166(2) -0.0014(2)
Cu3 0.0601(3) 0.0606(3) 0.0539(3) 0.0049(2) -0.0193(2) 0.0004(2)
Cu4 0.0664(3) 0.0609(3) 0.0538(3) 0.0085(2) -0.0120(2) 0.0038(2)
Cu5 0.0585(3) 0.0607(3) 0.0661(3) -0.0043(2) -0.0133(2) -0.0029(2)
Cu6 0.0607(3) 0.0679(3) 0.0550(3) -0.0006(2) -0.0101(2) -0.0041(2)
N1 0.0529(14) 0.0594(16) 0.0481(14) 0.0010(12) -0.0142(11) -0.0036(12)
N2 0.0479(13) 0.0486(14) 0.0480(14) -0.0002(11) -0.0101(11) 0.0004(10)
N3 0.0479(13) 0.0569(16) 0.0573(16) -0.0002(13) -0.0113(11) -0.0017(11)
N4 0.0618(16) 0.0546(16) 0.0519(15) 0.0011(12) -0.0087(12) 0.0081(12)
N5 0.0556(14) 0.0587(16) 0.0471(14) 0.0041(12) -0.0133(11) 0.0008(12)
N6 0.0520(14) 0.0553(16) 0.0550(15) 0.0069(12) -0.0097(12) 0.0011(12)
N7 0.0473(13) 0.0529(15) 0.0542(15) -0.0003(12) -0.0115(11) 0.0024(11)
N8 0.0482(14) 0.0668(18) 0.0551(16) -0.0093(13) -0.0066(12) -0.0058(12)
N9 0.0546(15) 0.0663(18) 0.0594(17) -0.0011(14) -0.0127(13) 0.0039(13)
N10 0.0531(14) 0.0592(17) 0.0530(15) 0.0053(13) -0.0128(12) 0.0023(12)
N11 0.0588(16) 0.0630(18) 0.0587(17) -0.0004(14) -0.0027(13) -0.0041(13)
N12 0.0522(14) 0.0606(17) 0.0600(17) 0.0070(13) -0.0118(12) -0.0008(12)
N13 0.0650(19) 0.092(3) 0.078(2) -0.027(2) -0.0184(16) -0.0030(17)
C1 0.0459(16) 0.060(2) 0.0555(18) 0.0049(15) -0.0062(13) 0.0035(13)
C2 0.0451(15) 0.0588(19) 0.0481(16) 0.0074(14) -0.0071(12) 0.0048(13)
N14 0.084(2) 0.084(3) 0.087(3) -0.013(2) -0.038(2) 0.011(2)
C3 0.0461(16) 0.063(2) 0.0524(18) 0.0085(15) -0.0072(13) 0.0030(14)
C4 0.0487(16) 0.062(2) 0.0574(19) 0.0089(16) -0.0113(14) 0.0019(14)
N15 0.084(2) 0.072(2) 0.086(3) 0.025(2) -0.0124(19) -0.0056(18)
C5 0.0464(16) 0.0541(18) 0.0580(19) -0.0042(15) -0.0097(13) 0.0032(13)
C6 0.0460(16) 0.0544(18) 0.0583(19) -0.0112(15) -0.0063(13) 0.0017(13)
C7 0.0576(18) 0.063(2) 0.0462(17) -0.0047(15) -0.0145(14) 0.0004(15)
C8 0.0609(19) 0.070(2) 0.060(2) -0.0072(17) -0.0147(16) -0.0063(16)
C9 0.0497(17) 0.058(2) 0.061(2) -0.0099(16) 0.0000(14) -0.0028(14)
N16 0.100(3) 0.061(2) 0.091(3) -0.0035(19) -0.006(2) 0.0059(18)
C10 0.062(2) 0.056(2) 0.074(2) -0.0052(18) -0.0196(17) 0.0018(15)
C11 0.0605(19) 0.064(2) 0.0534(19) 0.0031(16) -0.0180(15) -0.0022(15)
C12 0.071(2) 0.061(2) 0.059(2) -0.0147(16) -0.0237(17) 0.0032(16)
C13 0.0600(19) 0.071(2) 0.0560(19) 0.0079(17) -0.0222(16) 0.0051(16)
C14 0.071(2) 0.0671(15) 0.0549(15) 0.0026(12) -0.0158(14) -0.0021(14)
C15 0.0546(18) 0.070(2) 0.0564(19) 0.0026(16) -0.0185(15) -0.0013(15)
C16 0.0565(18) 0.066(2) 0.060(2) -0.0012(17) -0.0133(15) -0.0005(16)
C17 0.0474(16) 0.058(2) 0.070(2) -0.0124(17) -0.0113(15) 0.0008(14)
C18 0.069(2) 0.087(3) 0.062(2) -0.008(2) -0.0184(18) -0.004(2)
C19 0.0564(18) 0.054(2) 0.075(2) -0.0116(17) -0.0074(16) -0.0002(15)
C20 0.088(3) 0.067(3) 0.065(2) -0.0017(19) -0.003(2) -0.001(2)
C21 0.067(2) 0.063(2) 0.073(2) -0.0089(18) -0.0203(18) -0.0042(17)
C22 0.072(2) 0.0504(19) 0.067(2) 0.0039(16) -0.0170(17) 0.0007(16)
C23 0.062(2) 0.067(2) 0.068(2) 0.0081(18) -0.0127(17) 0.0001(17)
C24 0.087(3) 0.053(2) 0.057(2) -0.0020(16) -0.0170(18) 0.0125(17)
C25 0.078(2) 0.064(2) 0.061(2) 0.0043(18) -0.0083(18) 0.0001(18)
C26 0.076(2) 0.074(3) 0.060(2) 0.0040(18) -0.0263(18) 0.0087(19)
C27 0.074(2) 0.057(2) 0.0553(19) 0.0088(16) -0.0186(16) -0.0009(16)
C28 0.077(2) 0.061(2) 0.070(2) -0.0075(19) -0.0026(19) -0.0019(18)
C29 0.076(2) 0.070(2) 0.057(2) 0.0086(18) -0.0069(17) 0.0088(18)
C30 0.075(2) 0.065(2) 0.076(2) 0.0151(19) -0.0224(19) -0.0004(18)
C31 0.061(2) 0.068(3) 0.095(3) -0.031(2) -0.011(2) 0.0007(18)
C32 0.085(3) 0.073(3) 0.075(3) 0.001(2) -0.022(2) 0.004(2)
C33 0.104(3) 0.0795(19) 0.0625(16) 0.0103(14) -0.0198(17) 0.0068(18)
C34 0.084(3) 0.080(3) 0.074(3) 0.028(2) -0.001(2) 0.003(2)
C35 0.098(3) 0.070(3) 0.071(3) -0.005(2) -0.006(2) -0.007(2)
C36 0.073(2) 0.063(2) 0.093(3) 0.001(2) -0.020(2) 0.0016(18)
C37 0.125(3) 0.0687(16) 0.0481(16) -0.0015(13) -0.0271(18) 0.0089(16)
C38 0.066(2) 0.067(2) 0.080(3) -0.019(2) -0.0147(19) -0.0018(17)
C39 0.075(2) 0.081(3) 0.084(3) -0.025(2) -0.030(2) -0.001(2)
C40 0.100(3) 0.062(2) 0.067(2) 0.0060(19) -0.026(2) 0.018(2)
C41 0.118(3) 0.076(2) 0.087(2) -0.0117(16) -0.045(2) 0.008(2)
C42 0.095(3) 0.061(3) 0.100(4) 0.020(2) -0.024(3) 0.003(2)
N17 0.184(6) 0.091(2) 0.089(3) 0.005(2) -0.068(4) 0.014(3)
C43 0.184(5) 0.089(2) 0.103(3) -0.018(2) -0.063(3) -0.004(3)
C44 0.214(8) 0.081(2) 0.090(4) -0.005(2) -0.088(5) 0.007(3)
N18 0.313(11) 0.105(3) 0.147(6) -0.044(3) -0.130(7) 0.046(4)
C45 0.231(9) 0.094(2) 0.100(4) 0.002(2) -0.094(6) 0.013(3)
C46 0.252(10) 0.088(3) 0.126(5) -0.041(3) -0.106(7) 0.063(5)
C47 0.129(12) 0.064(4) 0.089(4) -0.016(3) -0.040(5) -0.001(6)
C48 0.107(5) 0.064(3) 0.075(3) -0.011(2) -0.033(3) 0.007(3)
C49 0.134(12) 0.083(4) 0.054(3) 0.009(2) -0.025(3) 0.015(5)
C50 0.134(9) 0.079(4) 0.048(2) 0.002(2) -0.023(3) 0.019(5)
N19 0.076(6) 0.075(4) 0.061(2) 0.0088(18) -0.022(2) -0.008(4)
C51 0.46(2) 0.118(4) 0.217(11) -0.088(6) -0.232(15) 0.111(8)
N20 0.199(12) 0.101(5) 0.108(5) -0.014(4) -0.066(6) -0.026(8)
C52 0.210(18) 0.087(5) 0.110(5) -0.013(4) -0.071(7) -0.035(8)
C53 0.065(8) 0.060(4) 0.086(3) -0.018(2) -0.036(3) 0.016(4)

loop_
_atom_type_symbol
_atom_type_description
_atom_type_scat_dispersion_real
_atom_type_scat_dispersion_imag
_atom_type_scat_source
C C 0.0181 0.0091 'International Tables Vol C Tables 4.2.6.8 and 6.1.1.4'
H H 0.0000 0.0000 'International Tables Vol C Tables 4.2.6.8 and 6.1.1.4'
Cu Cu -1.9646 0.5888 'International Tables Vol C Tables 4.2.6.8 and 6.1.1.4'
N N 0.0311 0.0180 'International Tables Vol C Tables 4.2.6.8 and 6.1.1.4'

loop_
_geom_angle_atom_site_label_1
_geom_angle_atom_site_label_2
_geom_angle_atom_site_label_3
_geom_angle
_geom_angle_site_symmetry_1
_geom_angle_site_symmetry_3
_geom_angle_publ_flag
N10 Cu1 N2 176.32(12) . . ?
N5 Cu2 N1 175.24(13) . . ?
N3 Cu3 N7 175.98(12) . . ?
N12 Cu4 N4 173.19(13) . . ?
N8 Cu5 N9 178.03(13) . . ?
N11 Cu6 N6 177.53(13) . . ?
N3 N1 Cu2 116.6(2) . . ?
C7 N1 Cu2 136.1(2) . . ?
C7 N1 N3 106.9(3) . . ?
N5 N2 Cu1 117.3(2) . . ?
C5 N2 Cu1 134.0(2) . . ?
C5 N2 N5 108.6(3) . . ?
N1 N3 Cu3 120.9(2) . . ?
C10 N3 Cu3 130.9(2) . . ?
C10 N3 N1 108.2(3) . . ?
N9 N4 Cu4 119.3(2) . . ?
C24 N4 Cu4 132.3(3) . . ?
C24 N4 N9 108.2(3) . . ?
N2 N5 Cu2 122.5(2) . . ?
C27 N5 Cu2 130.0(2) . . ?
C27 N5 N2 107.5(3) . . ?
N12 N6 Cu6 118.0(2) . . ?
C3 N6 Cu6 134.4(3) . . ?
C3 N6 N12 107.5(3) . . ?
N10 N7 Cu3 116.9(2) . . ?
C2 N7 Cu3 134.9(2) . . ?
C2 N7 N10 107.8(3) . . ?
N11 N8 Cu5 117.2(2) . . ?
C9 N8 Cu5 135.4(3) . . ?
C9 N8 N11 107.3(3) . . ?
N4 N9 Cu5 120.3(2) . . ?
C26 N9 Cu5 131.6(3) . . ?
C26 N9 N4 107.4(3) . . ?
N7 N10 Cu1 120.3(2) . . ?
C15 N10 Cu1 132.2(3) . . ?
C15 N10 N7 107.3(3) . . ?
N8 N11 Cu6 122.1(2) . . ?
C20 N11 Cu6 130.0(3) . . ?
C20 N11 N8 107.7(3) . . ?
N6 N12 Cu4 119.2(2) . . ?
C16 N12 Cu4 131.8(3) . . ?
C16 N12 N6 108.0(3) . . ?
C18 N13 C31 115.8(4) . . ?
C25 C1 C2 124.7(3) . . ?
C25 C1 C30 115.4(4) . . ?
C30 C1 C2 119.9(3) . . ?
N7 C2 C1 122.8(3) . . ?
N7 C2 C13 108.1(3) . . ?
C13 C2 C1 129.1(3) . . ?
C39 N14 C32 116.1(4) . . ?
N6 C3 C4 121.4(3) . . ?
N6 C3 C11 109.4(3) . . ?
C11 C3 C4 129.2(3) . . ?
C23 C4 C3 123.1(3) . . ?
C23 C4 C29 116.8(3) . . ?
C29 C4 C3 120.1(3) . . ?
C36 N15 C34 115.4(4) . . ?
N2 C5 C6 122.8(3) . . ?
N2 C5 C22 109.0(3) . . ?
C22 C5 C6 128.3(3) . . ?
C8 C6 C5 122.1(3) . . ?
C8 C6 C19 116.7(3) . . ?
C19 C6 C5 121.2(3) . . ?
N1 C7 C12 109.5(3) . . ?
N1 C7 C37 121.6(3) . . ?
C12 C7 C37 128.9(3) . . ?
C6 C8 H8 120.6 . . ?
C6 C8 C18 118.7(4) . . ?
C18 C8 H8 120.6 . . ?
N8 C9 C17 121.8(3) . . ?
C28 C9 N8 108.9(3) . . ?
C28 C9 C17 129.2(4) . . ?
C35 N16 C42 115.4(4) . . ?
N3 C10 H10 125.3 . . ?
N3 C10 C12 109.4(3) . . ?
C12 C10 H10 125.3 . . ?
C3 C11 H11 127.3 . . ?
C16 C11 C3 105.4(3) . . ?
C16 C11 H11 127.3 . . ?
C7 C12 C10 106.0(3) . . ?
C7 C12 H12 127.0 . . ?
C10 C12 H12 127.0 . . ?
C2 C13 H13 126.8 . . ?
C15 C13 C2 106.4(3) . . ?
C15 C13 H13 126.8 . . ?
C33 C14 H14 118.7 . . ?
C37 C14 H14 118.7 . . ?
C37 C14 C33 122.6(4) . . ?
N10 C15 C13 110.3(3) . . ?
N10 C15 H15 124.8 . . ?
C13 C15 H15 124.8 . . ?
N12 C16 C11 109.7(3) . . ?
N12 C16 H16 125.2 . . ?
C11 C16 H16 125.2 . . ?
C21 C17 C9 124.4(3) . . ?
C21 C17 C38 116.0(4) . . ?
C38 C17 C9 119.6(4) . . ?
N13 C18 C8 125.2(4) . . ?
N13 C18 H18 117.4 . . ?
C8 C18 H18 117.4 . . ?
C6 C19 H19 120.3 . . ?
C31 C19 C6 119.3(4) . . ?
C31 C19 H19 120.3 . . ?
N11 C20 H20 125.2 . . ?
N11 C20 C28 109.5(4) . . ?
C28 C20 H20 125.2 . . ?
C17 C21 H21 120.0 . . ?
C32 C21 C17 120.0(4) . . ?
C32 C21 H21 120.0 . . ?
C5 C22 H22 127.6 . . ?
C27 C22 C5 104.8(3) . . ?
C27 C22 H22 127.6 . . ?
C4 C23 H23 120.6 . . ?
C4 C23 C36 118.7(4) . . ?
C36 C23 H23 120.6 . . ?
N4 C24 C40 108.7(4) . . ?
N4 C24 C48 121.6(4) . . ?
N4 C24 C53 120.6(7) . . ?
C40 C24 C48 128.6(4) . . ?
C40 C24 C53 128.1(8) . . ?
C1 C25 H25 120.0 . . ?
C1 C25 C35 120.0(4) . . ?
C35 C25 H25 120.0 . . ?
N9 C26 H26 125.0 . . ?
N9 C26 C40 109.9(3) . . ?
C40 C26 H26 125.0 . . ?
N5 C27 C22 110.2(3) . . ?
N5 C27 H27 124.9 . . ?
C22 C27 H27 124.9 . . ?
C9 C28 C20 106.6(4) . . ?
C9 C28 H28 126.7 . . ?
C20 C28 H28 126.7 . . ?
C4 C29 H29 120.2 . . ?
C34 C29 C4 119.7(4) . . ?
C34 C29 H29 120.2 . . ?
C1 C30 H30 120.4 . . ?
C42 C30 C1 119.3(4) . . ?
C42 C30 H30 120.4 . . ?
N13 C31 C19 124.2(4) . . ?
N13 C31 H31 117.9 . . ?
C19 C31 H31 117.9 . . ?
N14 C32 C21 124.0(4) . . ?
N14 C32 H32 118.0 . . ?
C21 C32 H32 118.0 . . ?
C14 C33 H33A 119.2 . . ?
C14 C33 H33 120.2 . . ?
N17 C33 C14 121.7(5) . . ?
N17 C33 H33A 119.2 . . ?
N19 C33 C14 119.7(8) . . ?
N19 C33 H33 120.2 . . ?
N15 C34 C29 124.3(4) . . ?
N15 C34 H34 117.9 . . ?
C29 C34 H34 117.9 . . ?
N16 C35 C25 124.4(4) . . ?
N16 C35 H35 117.8 . . ?
C25 C35 H35 117.8 . . ?
N15 C36 C23 125.2(4) . . ?
N15 C36 H36 117.4 . . ?
C23 C36 H36 117.4 . . ?
C7 C37 C50 116.8(8) . . ?
C14 C37 C7 125.8(4) . . ?
C14 C37 C44 113.9(4) . . ?
C14 C37 C50 104.7(8) . . ?
C44 C37 C7 117.6(4) . . ?
C17 C38 H38 120.2 . . ?
C39 C38 C17 119.6(4) . . ?
C39 C38 H38 120.2 . . ?
N14 C39 C38 124.3(4) . . ?
N14 C39 H39 117.9 . . ?
C38 C39 H39 117.9 . . ?
C24 C40 H40 127.2 . . ?
C26 C40 C24 105.7(3) . . ?
C26 C40 H40 127.2 . . ?
C43 C41 H41A 117.0 . . ?
C43 C41 H41 121.5 . . ?
C43 C41 C48 126.0(6) . . ?
C48 C41 H41A 117.0 . . ?
C53 C41 H41 121.5 . . ?
C53 C41 C43 117.1(10) . . ?
N16 C42 C30 125.5(4) . . ?
N16 C42 H42 117.2 . . ?
C30 C42 H42 117.2 . . ?
C45 N17 C33 116.9(5) . . ?
C41 C43 H43A 120.5 . . ?
C41 C43 H43 123.8 . . ?
C41 C43 N20 112.5(9) . . ?
N18 C43 C41 119.1(6) . . ?
N18 C43 H43A 120.5 . . ?
N20 C43 H43 123.8 . . ?
C37 C44 H44 120.5 . . ?
C45 C44 C37 119.1(7) . . ?
C45 C44 H44 120.5 . . ?
C43 N18 C51 117.8(8) . . ?
N17 C45 C44 123.3(7) . . ?
N17 C45 H45 118.4 . . ?
C44 C45 H45 118.4 . . ?
C48 C46 H46 121.3 . . ?
C51 C46 H46 121.3 . . ?
C51 C46 C48 117.3(8) . . ?
C52 C47 H47 121.4 . . ?
C53 C47 H47 121.4 . . ?
C53 C47 C52 117(2) . . ?
C24 C48 C46 120.7(6) . . ?
C41 C48 C24 126.5(6) . . ?
C41 C48 C46 112.5(6) . . ?
C50 C49 H49 117.3 . . ?
N19 C49 H49 117.3 . . ?
N19 C49 C50 125.4(17) . . ?
C37 C50 H50 122.1 . . ?
C49 C50 C37 115.9(16) . . ?
C49 C50 H50 122.1 . . ?
C49 N19 C33 117.6(13) . . ?
N18 C51 C46 126.0(9) . . ?
N18 C51 H51 117.0 . . ?
C46 C51 H51 117.0 . . ?
C52 N20 C43 116(2) . . ?
C47 C52 H52 117.9 . . ?
N20 C52 C47 124(3) . . ?
N20 C52 H52 117.9 . . ?
C41 C53 C24 110.2(14) . . ?
C47 C53 C24 121.8(15) . . ?
C47 C53 C41 125.6(16) . . ?

loop_
_geom_bond_atom_site_label_1
_geom_bond_atom_site_label_2
_geom_bond_distance
_geom_bond_site_symmetry_2
_geom_bond_publ_flag
Cu1 N2 1.863(3) . ?
Cu1 N10 1.850(3) . ?
Cu2 N1 1.848(3) . ?
Cu2 N5 1.840(3) . ?
Cu3 N3 1.858(3) . ?
Cu3 N7 1.861(3) . ?
Cu4 N4 1.865(3) . ?
Cu4 N12 1.850(3) . ?
Cu5 N8 1.855(3) . ?
Cu5 N9 1.856(3) . ?
Cu6 N6 1.853(3) . ?
Cu6 N11 1.842(3) . ?
N1 N3 1.369(4) . ?
N1 C7 1.350(4) . ?
N2 N5 1.370(4) . ?
N2 C5 1.339(4) . ?
N3 C10 1.331(5) . ?
N4 N9 1.368(4) . ?
N4 C24 1.332(5) . ?
N5 C27 1.338(4) . ?
N6 N12 1.369(4) . ?
N6 C3 1.349(4) . ?
N7 N10 1.365(4) . ?
N7 C2 1.364(4) . ?
N8 N11 1.380(4) . ?
N8 C9 1.362(4) . ?
N9 C26 1.340(5) . ?
N10 C15 1.345(4) . ?
N11 C20 1.335(5) . ?
N12 C16 1.342(5) . ?
N13 C18 1.309(6) . ?
N13 C31 1.337(6) . ?
C1 C2 1.461(5) . ?
C1 C25 1.383(5) . ?
C1 C30 1.398(5) . ?
C2 C13 1.378(5) . ?
N14 C32 1.331(6) . ?
N14 C39 1.327(6) . ?
C3 C4 1.467(5) . ?
C3 C11 1.383(5) . ?
C4 C23 1.380(5) . ?
C4 C29 1.381(5) . ?
N15 C34 1.325(6) . ?
N15 C36 1.319(6) . ?
C5 C6 1.463(5) . ?
C5 C22 1.396(5) . ?
C6 C8 1.391(5) . ?
C6 C19 1.392(5) . ?
C7 C12 1.359(5) . ?
C7 C37 1.476(5) . ?
C8 H8 0.9300 . ?
C8 C18 1.395(5) . ?
C9 C17 1.461(5) . ?
C9 C28 1.360(5) . ?
N16 C35 1.310(6) . ?
N16 C42 1.322(6) . ?
C10 H10 0.9300 . ?
C10 C12 1.366(5) . ?
C11 H11 0.9300 . ?
C11 C16 1.373(5) . ?
C12 H12 0.9300 . ?
C13 H13 0.9300 . ?
C13 C15 1.348(5) . ?
C14 H14 0.9300 . ?
C14 C33 1.372(5) . ?
C14 C37 1.350(6) . ?
C15 H15 0.9300 . ?
C16 H16 0.9300 . ?
C17 C21 1.382(6) . ?
C17 C38 1.403(5) . ?
C18 H18 0.9300 . ?
C19 H19 0.9300 . ?
C19 C31 1.388(6) . ?
C20 H20 0.9300 . ?
C20 C28 1.374(6) . ?
C21 H21 0.9300 . ?
C21 C32 1.378(6) . ?
C22 H22 0.9300 . ?
C22 C27 1.381(5) . ?
C23 H23 0.9300 . ?
C23 C36 1.386(6) . ?
C24 C40 1.388(5) . ?
C24 C48 1.396(7) . ?
C24 C53 1.680(18) . ?
C25 H25 0.9300 . ?
C25 C35 1.388(6) . ?
C26 H26 0.9300 . ?
C26 C40 1.354(6) . ?
C27 H27 0.9300 . ?
C28 H28 0.9300 . ?
C29 H29 0.9300 . ?
C29 C34 1.379(6) . ?
C30 H30 0.9300 . ?
C30 C42 1.367(6) . ?
C31 H31 0.9300 . ?
C32 H32 0.9300 . ?
C33 H33A 0.9300 . ?
C33 H33 0.9300 . ?
C33 N17 1.369(7) . ?
C33 N19 1.275(15) . ?
C34 H34 0.9300 . ?
C35 H35 0.9300 . ?
C36 H36 0.9300 . ?
C37 C44 1.453(8) . ?
C37 C50 1.528(18) . ?
C38 H38 0.9300 . ?
C38 C39 1.371(6) . ?
C39 H39 0.9300 . ?
C40 H40 0.9300 . ?
C41 H41A 0.9300 . ?
C41 H41 0.9300 . ?
C41 C43 1.350(7) . ?
C41 C48 1.388(8) . ?
C41 C53 1.34(2) . ?
C42 H42 0.9300 . ?
N17 C45 1.330(10) . ?
C43 H43A 0.9300 . ?
C43 H43 0.9300 . ?
C43 N18 1.281(10) . ?
C43 N20 1.63(3) . ?
C44 H44 0.9300 . ?
C44 C45 1.393(10) . ?
N18 C51 1.332(13) . ?
C45 H45 0.9300 . ?
C46 H46 0.9300 . ?
C46 C48 1.398(10) . ?
C46 C51 1.370(12) . ?
C47 H47 0.9300 . ?
C47 C52 1.36(3) . ?
C47 C53 1.34(3) . ?
C49 H49 0.9300 . ?
C49 C50 1.36(2) . ?
C49 N19 1.25(2) . ?
C50 H50 0.9300 . ?
C51 H51 0.9300 . ?
N20 C52 1.19(3) . ?
C52 H52 0.9300 . ?

loop_
_geom_torsion_atom_site_label_1
_geom_torsion_atom_site_label_2
_geom_torsion_atom_site_label_3
_geom_torsion_atom_site_label_4
_geom_torsion
_geom_torsion_site_symmetry_1
_geom_torsion_site_symmetry_2
_geom_torsion_site_symmetry_3
_geom_torsion_site_symmetry_4
_geom_torsion_publ_flag
Cu1 N2 N5 Cu2 -0.8(3) . . . . ?
Cu1 N2 N5 C27 177.7(2) . . . . ?
Cu1 N2 C5 C6 2.5(5) . . . . ?
Cu1 N2 C5 C22 -177.0(2) . . . . ?
Cu1 N10 C15 C13 -174.4(3) . . . . ?
Cu2 N1 N3 Cu3 -3.4(3) . . . . ?
Cu2 N1 N3 C10 174.3(2) . . . . ?
Cu2 N1 C7 C12 -172.6(3) . . . . ?
Cu2 N1 C7 C37 7.0(6) . . . . ?
Cu2 N5 C27 C22 178.3(3) . . . . ?
Cu3 N3 C10 C12 177.2(3) . . . . ?
Cu3 N7 N10 Cu1 -10.3(3) . . . . ?
Cu3 N7 N10 C15 174.0(2) . . . . ?
Cu3 N7 C2 C1 7.5(5) . . . . ?
Cu3 N7 C2 C13 -172.7(2) . . . . ?
Cu4 N4 N9 Cu5 -3.6(3) . . . . ?
Cu4 N4 N9 C26 -175.2(3) . . . . ?
Cu4 N4 C24 C40 174.5(3) . . . . ?
Cu4 N4 C24 C48 5.3(7) . . . . ?
Cu4 N4 C24 C53 -22.1(10) . . . . ?
Cu4 N12 C16 C11 -167.6(3) . . . . ?
Cu5 N8 N11 Cu6 -0.3(3) . . . . ?
Cu5 N8 N11 C20 176.5(3) . . . . ?
Cu5 N8 C9 C17 0.9(5) . . . . ?
Cu5 N8 C9 C28 -175.7(3) . . . . ?
Cu5 N9 C26 C40 -170.4(3) . . . . ?
Cu6 N6 N12 Cu4 -7.5(3) . . . . ?
Cu6 N6 N12 C16 -177.5(2) . . . . ?
Cu6 N6 C3 C4 -3.2(5) . . . . ?
Cu6 N6 C3 C11 176.5(3) . . . . ?
Cu6 N11 C20 C28 176.6(3) . . . . ?
N1 N3 C10 C12 -0.2(4) . . . . ?
N1 C7 C12 C10 0.6(4) . . . . ?
N1 C7 C37 C14 -3.7(7) . . . . ?
N1 C7 C37 C44 156.6(6) . . . . ?
N1 C7 C37 C50 -139.4(10) . . . . ?
N2 N5 C27 C22 0.0(4) . . . . ?
N2 C5 C6 C8 26.4(5) . . . . ?
N2 C5 C6 C19 -153.4(3) . . . . ?
N2 C5 C22 C27 -0.5(4) . . . . ?
N3 N1 C7 C12 -0.7(4) . . . . ?
N3 N1 C7 C37 178.9(3) . . . . ?
N3 C10 C12 C7 -0.2(4) . . . . ?
N4 N9 C26 C40 0.0(4) . . . . ?
N4 C24 C40 C26 -0.4(5) . . . . ?
N4 C24 C48 C41 -18.3(10) . . . . ?
N4 C24 C48 C46 154.7(8) . . . . ?
N4 C24 C53 C41 40.3(14) . . . . ?
N4 C24 C53 C47 -156.6(16) . . . . ?
N5 N2 C5 C6 -180.0(3) . . . . ?
N5 N2 C5 C22 0.5(4) . . . . ?
N6 N12 C16 C11 0.7(4) . . . . ?
N6 C3 C4 C23 -34.1(5) . . . . ?
N6 C3 C4 C29 145.5(3) . . . . ?
N6 C3 C11 C16 0.0(4) . . . . ?
N7 N10 C15 C13 0.5(4) . . . . ?
N7 C2 C13 C15 -0.3(4) . . . . ?
N8 N11 C20 C28 0.1(4) . . . . ?
N8 C9 C17 C21 -21.7(5) . . . . ?
N8 C9 C17 C38 161.6(3) . . . . ?
N8 C9 C28 C20 0.2(4) . . . . ?
N9 N4 C24 C40 0.4(4) . . . . ?
N9 N4 C24 C48 -168.8(5) . . . . ?
N9 N4 C24 C53 163.8(9) . . . . ?
N9 C26 C40 C24 0.3(5) . . . . ?
N10 N7 C2 C1 -179.2(3) . . . . ?
N10 N7 C2 C13 0.6(3) . . . . ?
N11 N8 C9 C17 176.4(3) . . . . ?
N11 N8 C9 C28 -0.2(4) . . . . ?
N11 C20 C28 C9 -0.2(5) . . . . ?
N12 N6 C3 C4 -179.2(3) . . . . ?
N12 N6 C3 C11 0.5(4) . . . . ?
C1 C2 C13 C15 179.5(3) . . . . ?
C1 C25 C35 N16 0.2(7) . . . . ?
C1 C30 C42 N16 2.0(7) . . . . ?
C2 N7 N10 Cu1 175.0(2) . . . . ?
C2 N7 N10 C15 -0.7(3) . . . . ?
C2 C1 C25 C35 179.8(4) . . . . ?
C2 C1 C30 C42 179.2(4) . . . . ?
C2 C13 C15 N10 -0.1(4) . . . . ?
C3 N6 N12 Cu4 169.3(2) . . . . ?
C3 N6 N12 C16 -0.7(3) . . . . ?
C3 C4 C23 C36 178.2(3) . . . . ?
C3 C4 C29 C34 -178.4(3) . . . . ?
C3 C11 C16 N12 -0.4(4) . . . . ?
C4 C3 C11 C16 179.7(3) . . . . ?
C4 C23 C36 N15 0.9(6) . . . . ?
C4 C29 C34 N15 -0.4(7) . . . . ?
C5 N2 N5 Cu2 -178.8(2) . . . . ?
C5 N2 N5 C27 -0.3(3) . . . . ?
C5 C6 C8 C18 -179.5(3) . . . . ?
C5 C6 C19 C31 179.2(3) . . . . ?
C5 C22 C27 N5 0.3(4) . . . . ?
C6 C5 C22 C27 -179.9(3) . . . . ?
C6 C8 C18 N13 0.5(6) . . . . ?
C6 C19 C31 N13 0.1(6) . . . . ?
C7 N1 N3 Cu3 -177.2(2) . . . . ?
C7 N1 N3 C10 0.6(4) . . . . ?
C7 C37 C44 C45 -175.8(8) . . . . ?
C7 C37 C50 C49 176.3(15) . . . . ?
C8 C6 C19 C31 -0.6(5) . . . . ?
C9 N8 N11 Cu6 -176.8(2) . . . . ?
C9 N8 N11 C20 0.1(4) . . . . ?
C9 C17 C21 C32 -176.9(4) . . . . ?
C9 C17 C38 C39 176.4(3) . . . . ?
C11 C3 C4 C23 146.3(4) . . . . ?
C11 C3 C4 C29 -34.1(5) . . . . ?
C12 C7 C37 C14 175.8(4) . . . . ?
C12 C7 C37 C44 -23.8(8) . . . . ?
C12 C7 C37 C50 40.1(12) . . . . ?
C14 C33 N17 C45 3.5(12) . . . . ?
C14 C33 N19 C49 -19(2) . . . . ?
C14 C37 C44 C45 -13.1(12) . . . . ?
C14 C37 C50 C49 32(2) . . . . ?
C17 C9 C28 C20 -176.0(4) . . . . ?
C17 C21 C32 N14 0.8(6) . . . . ?
C17 C38 C39 N14 0.7(7) . . . . ?
C18 N13 C31 C19 0.7(6) . . . . ?
C19 C6 C8 C18 0.3(5) . . . . ?
C21 C17 C38 C39 -0.6(5) . . . . ?
C22 C5 C6 C8 -154.2(4) . . . . ?
C22 C5 C6 C19 26.0(5) . . . . ?
C23 C4 C29 C34 1.2(5) . . . . ?
C24 N4 N9 Cu5 171.4(3) . . . . ?
C24 N4 N9 C26 -0.2(4) . . . . ?
C25 C1 C2 N7 -10.2(5) . . . . ?
C25 C1 C2 C13 170.1(4) . . . . ?
C25 C1 C30 C42 -1.5(6) . . . . ?
C28 C9 C17 C21 154.1(4) . . . . ?
C28 C9 C17 C38 -22.6(6) . . . . ?
C29 C4 C23 C36 -1.4(5) . . . . ?
C30 C1 C2 N7 169.1(3) . . . . ?
C30 C1 C2 C13 -10.7(5) . . . . ?
C30 C1 C25 C35 0.5(5) . . . . ?
C31 N13 C18 C8 -1.0(6) . . . . ?
C32 N14 C39 C38 0.0(7) . . . . ?
C33 C14 C37 C7 -179.7(4) . . . . ?
C33 C14 C37 C44 19.3(8) . . . . ?
C33 C14 C37 C50 -39.8(10) . . . . ?
C33 N17 C45 C44 2.2(17) . . . . ?
C34 N15 C36 C23 0.0(6) . . . . ?
C35 N16 C42 C30 -1.3(7) . . . . ?
C36 N15 C34 C29 -0.3(7) . . . . ?
C37 C7 C12 C10 -179.0(4) . . . . ?
C37 C14 C33 N17 -15.4(8) . . . . ?
C37 C14 C33 N19 36.5(10) . . . . ?
C37 C44 C45 N17 2.9(17) . . . . ?
C38 C17 C21 C32 0.0(5) . . . . ?
C39 N14 C32 C21 -0.7(6) . . . . ?
C40 C24 C48 C41 174.8(6) . . . . ?
C40 C24 C48 C46 -12.1(12) . . . . ?
C40 C24 C53 C41 -159.8(7) . . . . ?
C40 C24 C53 C47 3(2) . . . . ?
C41 C43 N18 C51 8(2) . . . . ?
C41 C43 N20 C52 -32(3) . . . . ?
C42 N16 C35 C25 0.2(7) . . . . ?
N17 C33 N19 C49 87.6(19) . . . . ?
C43 C41 C48 C24 -173.4(7) . . . . ?
C43 C41 C48 C46 13.0(12) . . . . ?
C43 C41 C53 C24 161.4(7) . . . . ?
C43 C41 C53 C47 -1(2) . . . . ?
C43 N18 C51 C46 -3(3) . . . . ?
C43 N20 C52 C47 23(5) . . . . ?
C44 C37 C50 C49 -77.0(19) . . . . ?
N18 C43 N20 C52 79(3) . . . . ?
C48 C24 C40 C26 167.8(6) . . . . ?
C48 C24 C53 C41 -59(2) . . . . ?
C48 C24 C53 C47 104(3) . . . . ?
C48 C41 C43 N18 -13.7(14) . . . . ?
C48 C41 C43 N20 52.7(15) . . . . ?
C48 C41 C53 C24 45.3(14) . . . . ?
C48 C41 C53 C47 -117(3) . . . . ?
C48 C46 C51 N18 3(3) . . . . ?
C50 C37 C44 C45 79.0(13) . . . . ?
C50 C49 N19 C33 15(3) . . . . ?
N19 C33 N17 C45 -98.1(14) . . . . ?
N19 C49 C50 C37 -23(3) . . . . ?
C51 C46 C48 C24 178.9(13) . . . . ?
C51 C46 C48 C41 -7.1(18) . . . . ?
N20 C43 N18 C51 -92.8(18) . . . . ?
C52 C47 C53 C24 -171(2) . . . . ?
C52 C47 C53 C41 -11(3) . . . . ?
C53 C24 C40 C26 -162.2(9) . . . . ?
C53 C24 C48 C41 76(2) . . . . ?
C53 C24 C48 C46 -110(2) . . . . ?
C53 C41 C43 N18 -46.2(14) . . . . ?
C53 C41 C43 N20 20.2(16) . . . . ?
C53 C41 C48 C24 -92(2) . . . . ?
C53 C41 C48 C46 94(2) . . . . ?
C53 C47 C52 N20 -3(5) . . . . ?

loop_
_smtbx_masks_void_nr
_smtbx_masks_void_average_x
_smtbx_masks_void_average_y
_smtbx_masks_void_average_z
_smtbx_masks_void_volume
_smtbx_masks_void_count_electrons
_smtbx_masks_void_content
1 -0.015 -0.084 -0.369 893.0 50.6 ?
2 0.075 0.531 0.854 0.0 0.0 ?
3 0.100 0.396 0.719 0.0 0.0 ?
4 0.275 0.448 0.604 0.0 0.0 ?
5 0.725 0.552 0.396 0.0 0.0 ?
6 0.900 0.604 0.281 0.0 0.0 ?
7 0.925 0.469 0.146 0.0 0.0 ?
